data_4303890
loop_
_publ_author_name
'Michael F. Schettini'
'Guang Wu'
'Trevor W. Hayton'

_publ_section_title
;
Coordination of N-Donor Ligands to a Uranyl(V) \b-Diketiminate Complex
;
_journal_name_full 'Inorganic Chemistry'
_journal_page_first 11799
_journal_page_last 11808
_journal_paper_doi 10.1021/ic9018508
_journal_volume 48
_journal_year 2009
_chemical_formula_sum 'C39 H55 Cl2 F3 N6 O5 S U'
_chemical_formula_weight 1085.88
_chemical_name_systematic
; 
 Uranyl(VI) Ar2nacnac bis-methylimidazole Triflate 
;
_space_group_IT_number 14
_symmetry_cell_setting monoclinic
_symmetry_space_group_name_Hall '-P 2yn'
_symmetry_space_group_name_H-M 'P 1 21/n 1'
_atom_sites_solution_hydrogens geom
_atom_sites_solution_primary direct
_atom_sites_solution_secondary difmap
_audit_creation_method SHELXL-97
_cell_angle_alpha 90.00
_cell_angle_beta 104.021(3)
_cell_angle_gamma 90.00
_cell_formula_units_Z 4
_cell_length_a 12.2732(12)
_cell_length_b 21.5217(19)
_cell_length_c 17.3535(16)
_cell_measurement_temperature 150(2)
_cell_volume 4447.2(7)
_computing_structure_refinement 'SHELXL-97 (Sheldrick, 1997)'
_computing_structure_solution 'SHELXS-97 (Sheldrick, 1990)'
_diffrn_ambient_temperature 150(2)
_diffrn_measured_fraction_theta_full 0.985
_diffrn_measured_fraction_theta_max 0.985
_diffrn_measurement_device_type 'CCD Area Detector'
_diffrn_measurement_method 'Omega Scan'
_diffrn_radiation_monochromator graphite
_diffrn_radiation_source 'fine-focus sealed tube'
_diffrn_radiation_type MoK\a
_diffrn_radiation_wavelength 0.71073
_diffrn_reflns_av_R_equivalents 0.0815
_diffrn_reflns_av_sigmaI/netI 0.0800
_diffrn_reflns_limit_h_max 15
_diffrn_reflns_limit_h_min -15
_diffrn_reflns_limit_k_max 26
_diffrn_reflns_limit_k_min -26
_diffrn_reflns_limit_l_max 19
_diffrn_reflns_limit_l_min -21
_diffrn_reflns_number 36527
_diffrn_reflns_theta_full 26.37
_diffrn_reflns_theta_max 26.37
_diffrn_reflns_theta_min 1.54
_exptl_absorpt_coefficient_mu 3.877
_exptl_absorpt_correction_T_max 0.312
_exptl_absorpt_correction_T_min 0.253
_exptl_absorpt_correction_type empirical
_exptl_absorpt_process_details 'Psi Scan'
_exptl_crystal_colour red-purple
_exptl_crystal_density_diffrn 1.622
_exptl_crystal_density_method 'not measured'
_exptl_crystal_description irregular
_exptl_crystal_F_000 2160
_exptl_crystal_size_max 0.2
_exptl_crystal_size_mid 0.2
_exptl_crystal_size_min 0.02
_refine_diff_density_max 1.929
_refine_diff_density_min -0.740
_refine_diff_density_rms 0.134
_refine_ls_extinction_method none
_refine_ls_goodness_of_fit_ref 0.930
_refine_ls_hydrogen_treatment mixed
_refine_ls_matrix_type full
_refine_ls_number_parameters 538
_refine_ls_number_reflns 8949
_refine_ls_number_restraints 0
_refine_ls_restrained_S_all 0.930
_refine_ls_R_factor_all 0.0681
_refine_ls_R_factor_gt 0.0391
_refine_ls_shift/su_max 0.100
_refine_ls_shift/su_mean 0.001
_refine_ls_structure_factor_coef Fsqd
_refine_ls_weighting_details 'calc w=1/[\s^2^(Fo^2^)+(0.0321P)^2^+0.0000P] where P=(Fo^2^+2Fc^2^)/3'
_refine_ls_weighting_scheme calc
_refine_ls_wR_factor_gt 0.0731
_refine_ls_wR_factor_ref 0.0795
_reflns_number_gt 6255
_reflns_number_total 8949
_reflns_threshold_expression >2sigma(I)
_cod_data_source_file ic9018508_si_001_6.cif
_cod_data_source_block 7
_cod_depositor_comments
;
The following automatic conversions were performed:
'_symmetry_cell_setting' value 'Monoclinic' changed to 'monoclinic'
according to '/home/saulius/struct/CIF-dictionaries/cif_core.dic'
dictionary named 'cif_core.dic' version 2.4.1 from
2010-06-29.

'_exptl_absorpt_correction_type' value 'Empirical' changed to
'empirical' according to
'/home/saulius/struct/CIF-dictionaries/cif_core.dic' dictionary named
'cif_core.dic' version 2.4.1 from 2010-06-29.

Automatic conversion script
Id: cif_fix_enum 1527 2010-12-29 10:47:43Z saulius 
;
_cod_database_code 4303890

loop_
_symmetry_equiv_pos_as_xyz
'x, y, z'
'-x+1/2, y+1/2, -z+1/2'
'-x, -y, -z'
'x-1/2, -y-1/2, z-1/2'

loop_
_atom_site_label
_atom_site_type_symbol
_atom_site_fract_x
_atom_site_fract_y
_atom_site_fract_z
_atom_site_U_iso_or_equiv
_atom_site_adp_type
_atom_site_occupancy
_atom_site_symmetry_multiplicity
_atom_site_calc_flag
_atom_site_refinement_flags
_atom_site_disorder_assembly
_atom_site_disorder_group
Cl2 Cl 0.11406(17) 0.58434(9) 0.41757(14) 0.0767(6) Uani 1 1 d . . .
U1 U 0.286298(16) 0.230114(8) 0.477992(11) 0.02008(6) Uani 1 1 d . . .
S1 S 0.29207(13) 0.49970(7) 0.64541(9) 0.0337(4) Uani 1 1 d . . .
Cl1 Cl 0.10541(15) 0.47016(8) 0.32453(11) 0.0589(5) Uani 1 1 d . . .
O2 O 0.2896(3) 0.27600(15) 0.5635(2) 0.0256(8) Uani 1 1 d . . .
O1 O 0.2771(3) 0.18931(15) 0.38814(19) 0.0237(8) Uani 1 1 d . . .
N2 N 0.4540(3) 0.17477(18) 0.5438(2) 0.0208(10) Uani 1 1 d . . .
N4 N 0.1026(3) 0.27593(19) 0.4093(2) 0.0249(10) Uani 1 1 d . . .
N1 N 0.2340(3) 0.13838(19) 0.5420(2) 0.0225(10) Uani 1 1 d . . .
F2 F 0.1612(3) 0.40194(19) 0.6215(3) 0.0718(13) Uani 1 1 d . . .
N6 N -0.0600(4) 0.28523(19) 0.3222(3) 0.0285(11) Uani 1 1 d . . .
N3 N 0.3479(4) 0.32328(18) 0.4149(3) 0.0259(10) Uani 1 1 d . . .
F3 F 0.2066(4) 0.43174(18) 0.7425(2) 0.0680(12) Uani 1 1 d . . .
O4 O 0.3883(4) 0.5145(2) 0.7073(3) 0.0488(12) Uani 1 1 d . . .
C37 C -0.1568(5) 0.2714(3) 0.2567(3) 0.0415(15) Uani 1 1 d . . .
H37A H -0.1768 0.3078 0.2244 0.062 Uiso 1 1 calc R . .
H37B H -0.2190 0.2590 0.2776 0.062 Uiso 1 1 calc R . .
H37C H -0.1380 0.2384 0.2250 0.062 Uiso 1 1 calc R . .
C13 C 0.2198(5) 0.0525(2) 0.6331(3) 0.0323(14) Uani 1 1 d . . .
H13A H 0.2271 0.0601 0.6887 0.048 Uiso 1 1 calc R . .
H13B H 0.2486 0.0120 0.6261 0.048 Uiso 1 1 calc R . .
H13C H 0.1420 0.0547 0.6054 0.048 Uiso 1 1 calc R . .
O3 O 0.3166(4) 0.4830(2) 0.5708(2) 0.0477(11) Uani 1 1 d . . .
C1 C 0.1159(4) 0.1327(2) 0.5035(3) 0.0212(11) Uani 1 1 d . . .
C9 C 0.0355(4) 0.1677(2) 0.5298(3) 0.0234(12) Uani 1 1 d . . .
C16 C 0.4825(4) 0.1350(2) 0.6045(3) 0.0241(12) Uani 1 1 d . . .
C32 C 0.3499(4) 0.3817(2) 0.4402(3) 0.0231(12) Uani 1 1 d . . .
H32 H 0.3283 0.3942 0.4856 0.028 Uiso 1 1 calc R . .
F1 F 0.3256(4) 0.38351(17) 0.6928(2) 0.0635(11) Uani 1 1 d . . .
C26 C 0.5896(4) 0.2605(2) 0.5409(3) 0.0263(12) Uani 1 1 d . . .
C24 C 0.6628(5) 0.2721(3) 0.4245(3) 0.0397(14) Uani 1 1 d . . .
H24 H 0.7039 0.2950 0.3959 0.048 Uiso 1 1 calc R . .
N5 N 0.3871(4) 0.42032(19) 0.3916(3) 0.0253(10) Uani 1 1 d . . .
O5 O 0.1966(4) 0.5390(2) 0.6393(3) 0.0633(14) Uani 1 1 d . . .
C14 C 0.2854(4) 0.1009(2) 0.6003(3) 0.0209(11) Uani 1 1 d . . .
C25 C 0.6524(5) 0.2927(3) 0.4971(3) 0.0341(14) Uani 1 1 d . . .
H25 H 0.6884 0.3292 0.5177 0.041 Uiso 1 1 calc R . .
C7 C -0.1055(5) 0.1338(3) 0.4153(3) 0.0335(14) Uani 1 1 d . . .
H7 H -0.1788 0.1356 0.3844 0.040 Uiso 1 1 calc R . .
C34 C 0.0327(4) 0.2511(2) 0.3456(3) 0.0275(13) Uani 1 1 d . . .
H34 H 0.0468 0.2147 0.3209 0.033 Uiso 1 1 calc R . .
C8 C -0.0762(4) 0.1678(2) 0.4844(3) 0.0306(13) Uani 1 1 d . . .
H8 H -0.1303 0.1909 0.5011 0.037 Uiso 1 1 calc R . .
C2 C 0.0846(4) 0.0953(2) 0.4343(3) 0.0242(12) Uani 1 1 d . . .
C18 C 0.5333(4) 0.2049(2) 0.5081(3) 0.0232(12) Uani 1 1 d . . .
C19 C 0.5471(4) 0.1817(3) 0.4335(3) 0.0272(13) Uani 1 1 d . . .
C15 C 0.4029(4) 0.1030(2) 0.6334(3) 0.0264(13) Uani 1 1 d . . .
H15 H 0.4295 0.0803 0.6798 0.032 Uiso 1 1 calc R . .
C28 C 0.7083(5) 0.2785(3) 0.6785(3) 0.0406(15) Uani 1 1 d . . .
H28A H 0.7365 0.2371 0.6761 0.061 Uiso 1 1 calc R . .
H28B H 0.7061 0.2878 0.7322 0.061 Uiso 1 1 calc R . .
H28C H 0.7567 0.3075 0.6611 0.061 Uiso 1 1 calc R . .
C3 C 0.1653(5) 0.0500(2) 0.4086(3) 0.0269(13) Uani 1 1 d . . .
H3 H 0.241(5) 0.059(2) 0.441(3) 0.032 Uiso 1 1 calc . . .
C27 C 0.5899(5) 0.2832(3) 0.6246(3) 0.0301(13) Uani 1 1 d . . .
H27 H 0.541(5) 0.256(2) 0.646(3) 0.036 Uiso 1 1 calc . . .
C30 C 0.3856(5) 0.3258(3) 0.3466(3) 0.0306(13) Uani 1 1 d . . .
H30 H 0.3929 0.2919 0.3151 0.037 Uiso 1 1 calc R . .
C20 C 0.4990(5) 0.1190(3) 0.4027(4) 0.0331(14) Uani 1 1 d . . .
H20 H 0.431(5) 0.112(2) 0.422(3) 0.040 Uiso 1 1 calc . . .
C31 C 0.4105(5) 0.3856(3) 0.3322(3) 0.0333(14) Uani 1 1 d . . .
H31 H 0.4381 0.3999 0.2900 0.040 Uiso 1 1 calc R . .
C33 C 0.3987(5) 0.4880(2) 0.3995(3) 0.0334(14) Uani 1 1 d . . .
H33A H 0.3768 0.5013 0.4464 0.050 Uiso 1 1 calc R . .
H33B H 0.3513 0.5076 0.3538 0.050 Uiso 1 1 calc R . .
H33C H 0.4754 0.4995 0.4035 0.050 Uiso 1 1 calc R . .
C10 C 0.0633(5) 0.2015(3) 0.6108(3) 0.0284(13) Uani 1 1 d . . .
H10 H 0.145(4) 0.204(2) 0.629(3) 0.034 Uiso 1 1 calc . . .
C6 C -0.0275(4) 0.0970(2) 0.3911(3) 0.0287(13) Uani 1 1 d . . .
H6 H -0.0500 0.0730 0.3454 0.034 Uiso 1 1 calc R . .
C35 C 0.0498(5) 0.3292(2) 0.4250(4) 0.0354(14) Uani 1 1 d . . .
H35 H 0.0788 0.3568 0.4661 0.042 Uiso 1 1 calc R . .
C4 C 0.1671(5) 0.0555(3) 0.3211(3) 0.0374(15) Uani 1 1 d . . .
H4A H 0.0936 0.0468 0.2885 0.056 Uiso 1 1 calc R . .
H4B H 0.2199 0.0262 0.3094 0.056 Uiso 1 1 calc R . .
H4C H 0.1889 0.0968 0.3105 0.056 Uiso 1 1 calc R . .
C23 C 0.6112(4) 0.2163(3) 0.3934(3) 0.0360(15) Uani 1 1 d . . .
H23 H 0.6201 0.2022 0.3446 0.043 Uiso 1 1 calc R . .
C38 C 0.2446(5) 0.4260(3) 0.6776(4) 0.0385(15) Uani 1 1 d . . .
C5 C 0.1341(5) -0.0169(2) 0.4262(4) 0.0385(15) Uani 1 1 d . . .
H5A H 0.1372 -0.0209 0.4818 0.058 Uiso 1 1 calc R . .
H5B H 0.1862 -0.0454 0.4120 0.058 Uiso 1 1 calc R . .
H5C H 0.0596 -0.0261 0.3958 0.058 Uiso 1 1 calc R . .
C12 C 0.0188(6) 0.2677(3) 0.6083(4) 0.0509(17) Uani 1 1 d . . .
H12A H -0.0616 0.2672 0.5900 0.076 Uiso 1 1 calc R . .
H12B H 0.0502 0.2921 0.5728 0.076 Uiso 1 1 calc R . .
H12C H 0.0396 0.2854 0.6606 0.076 Uiso 1 1 calc R . .
C17 C 0.6047(5) 0.1219(3) 0.6434(4) 0.0386(15) Uani 1 1 d . . .
H17A H 0.6508 0.1367 0.6098 0.058 Uiso 1 1 calc R . .
H17B H 0.6154 0.0780 0.6513 0.058 Uiso 1 1 calc R . .
H17C H 0.6254 0.1428 0.6937 0.058 Uiso 1 1 calc R . .
C29 C 0.5466(5) 0.3496(3) 0.6257(4) 0.0463(17) Uani 1 1 d . . .
H29A H 0.5874 0.3765 0.5986 0.070 Uiso 1 1 calc R . .
H29B H 0.5571 0.3632 0.6797 0.070 Uiso 1 1 calc R . .
H29C H 0.4682 0.3509 0.5996 0.070 Uiso 1 1 calc R . .
C36 C -0.0502(5) 0.3355(3) 0.3720(4) 0.0381(15) Uani 1 1 d . . .
H36 H -0.1019 0.3674 0.3698 0.046 Uiso 1 1 calc R . .
C22 C 0.5816(5) 0.0669(3) 0.4363(4) 0.056(2) Uani 1 1 d . . .
H22A H 0.6519 0.0746 0.4229 0.084 Uiso 1 1 calc R . .
H22B H 0.5515 0.0279 0.4140 0.084 Uiso 1 1 calc R . .
H22C H 0.5932 0.0655 0.4930 0.084 Uiso 1 1 calc R . .
C11 C 0.0202(6) 0.1660(3) 0.6735(4) 0.0498(18) Uani 1 1 d . . .
H11A H 0.0420 0.1874 0.7234 0.075 Uiso 1 1 calc R . .
H11B H 0.0516 0.1249 0.6791 0.075 Uiso 1 1 calc R . .
H11C H -0.0602 0.1633 0.6574 0.075 Uiso 1 1 calc R . .
C21 C 0.4638(5) 0.1159(3) 0.3120(4) 0.0493(18) Uani 1 1 d . . .
H21A H 0.4135 0.1496 0.2922 0.074 Uiso 1 1 calc R . .
H21B H 0.4266 0.0771 0.2959 0.074 Uiso 1 1 calc R . .
H21C H 0.5291 0.1191 0.2911 0.074 Uiso 1 1 calc R . .
C39 C 0.0867(6) 0.5040(3) 0.4135(4) 0.0500(18) Uani 1 1 d . . .
H39A H 0.0102 0.4970 0.4174 0.060 Uiso 1 1 calc R . .
H39B H 0.1366 0.4839 0.4585 0.060 Uiso 1 1 calc R . .

loop_
_atom_site_aniso_label
_atom_site_aniso_U_11
_atom_site_aniso_U_22
_atom_site_aniso_U_33
_atom_site_aniso_U_23
_atom_site_aniso_U_13
_atom_site_aniso_U_12
Cl2 0.0716(14) 0.0466(11) 0.0985(17) -0.0040(11) -0.0053(12) -0.0021(10)
U1 0.02314(10) 0.01792(9) 0.01796(10) 0.00122(10) 0.00260(7) 0.00112(10)
S1 0.0377(9) 0.0325(8) 0.0332(9) -0.0035(6) 0.0129(7) 0.0044(7)
Cl1 0.0618(12) 0.0611(12) 0.0480(11) 0.0036(9) 0.0023(9) -0.0075(9)
O2 0.032(2) 0.0211(18) 0.0245(19) 0.0033(16) 0.0077(16) -0.0019(16)
O1 0.028(2) 0.0245(19) 0.0183(19) 0.0016(15) 0.0053(16) 0.0018(16)
N2 0.013(2) 0.024(2) 0.024(2) -0.0018(19) 0.0022(18) -0.0058(18)
N4 0.026(2) 0.024(2) 0.025(2) 0.002(2) 0.0043(19) -0.001(2)
N1 0.020(2) 0.022(2) 0.024(3) 0.0000(18) 0.0028(19) -0.0034(18)
F2 0.066(3) 0.070(3) 0.069(3) -0.023(2) -0.004(2) -0.027(2)
N6 0.028(3) 0.029(3) 0.028(3) 0.010(2) 0.004(2) 0.0007(19)
N3 0.028(3) 0.019(2) 0.027(3) 0.0009(19) 0.000(2) -0.0028(19)
F3 0.094(3) 0.059(3) 0.064(3) -0.009(2) 0.045(3) -0.025(2)
O4 0.049(3) 0.057(3) 0.042(3) -0.014(2) 0.014(2) -0.019(2)
C37 0.030(3) 0.051(4) 0.037(4) 0.015(3) -0.005(3) 0.002(3)
C13 0.038(4) 0.031(3) 0.028(3) 0.009(3) 0.007(3) 0.003(3)
O3 0.061(3) 0.057(3) 0.029(2) 0.001(2) 0.019(2) 0.008(2)
C1 0.021(3) 0.021(3) 0.020(3) 0.006(2) 0.003(2) -0.001(2)
C9 0.025(3) 0.020(3) 0.026(3) 0.003(2) 0.008(2) -0.004(2)
C16 0.024(3) 0.018(3) 0.026(3) -0.001(2) -0.003(2) 0.004(2)
C32 0.027(3) 0.023(3) 0.021(3) 0.005(2) 0.008(2) 0.000(2)
F1 0.082(3) 0.042(2) 0.062(3) 0.0018(19) 0.009(2) 0.016(2)
C26 0.020(3) 0.025(3) 0.031(3) 0.002(2) 0.000(2) -0.003(2)
C24 0.031(3) 0.052(4) 0.036(4) 0.007(3) 0.008(3) -0.007(3)
N5 0.030(3) 0.020(2) 0.026(3) 0.0011(19) 0.007(2) -0.0026(19)
O5 0.065(3) 0.052(3) 0.079(4) 0.009(3) 0.027(3) 0.028(2)
C14 0.024(3) 0.019(3) 0.019(3) 0.003(2) 0.003(2) 0.003(2)
C25 0.033(3) 0.032(3) 0.033(3) -0.001(3) 0.000(3) -0.011(3)
C7 0.020(3) 0.042(3) 0.033(4) 0.009(3) -0.004(3) 0.000(3)
C34 0.025(3) 0.029(3) 0.027(3) 0.004(2) 0.006(2) 0.000(2)
C8 0.021(3) 0.031(3) 0.042(4) 0.008(3) 0.010(3) 0.007(2)
C2 0.026(3) 0.022(3) 0.024(3) 0.004(2) 0.004(2) -0.008(2)
C18 0.014(3) 0.026(3) 0.029(3) -0.001(2) 0.002(2) 0.003(2)
C19 0.018(3) 0.035(3) 0.028(3) 0.000(3) 0.003(2) 0.006(2)
C15 0.030(3) 0.025(3) 0.022(3) 0.007(2) 0.002(2) 0.004(2)
C28 0.036(3) 0.051(4) 0.030(3) -0.009(3) -0.002(3) -0.005(3)
C3 0.025(3) 0.026(3) 0.029(3) -0.002(2) 0.003(3) 0.001(2)
C27 0.031(3) 0.030(3) 0.028(3) -0.003(2) 0.005(3) -0.004(2)
C30 0.042(4) 0.030(3) 0.023(3) -0.002(2) 0.016(3) -0.002(3)
C20 0.024(3) 0.034(3) 0.043(4) -0.011(3) 0.011(3) 0.000(3)
C31 0.048(4) 0.031(3) 0.028(3) 0.002(3) 0.022(3) -0.004(3)
C33 0.044(4) 0.026(3) 0.034(3) 0.002(3) 0.015(3) -0.002(3)
C10 0.024(3) 0.031(3) 0.032(3) -0.004(3) 0.011(3) 0.008(2)
C6 0.031(3) 0.029(3) 0.023(3) 0.003(2) -0.001(3) -0.007(3)
C35 0.035(3) 0.024(3) 0.043(4) -0.002(3) 0.002(3) 0.003(3)
C4 0.049(4) 0.029(3) 0.035(4) -0.008(3) 0.010(3) -0.009(3)
C23 0.026(3) 0.055(4) 0.028(3) 0.000(3) 0.009(3) 0.000(3)
C38 0.041(4) 0.042(4) 0.033(4) -0.011(3) 0.009(3) 0.000(3)
C5 0.043(4) 0.029(3) 0.044(4) 0.006(3) 0.011(3) 0.006(3)
C12 0.078(5) 0.037(4) 0.047(4) -0.004(3) 0.033(4) 0.008(4)
C17 0.028(3) 0.040(4) 0.042(4) 0.013(3) -0.002(3) 0.002(3)
C29 0.052(4) 0.035(4) 0.046(4) -0.011(3) 0.001(3) -0.006(3)
C36 0.038(4) 0.024(3) 0.052(4) 0.007(3) 0.011(3) 0.011(3)
C22 0.047(4) 0.041(4) 0.078(5) -0.014(4) 0.012(4) 0.016(3)
C11 0.080(5) 0.040(4) 0.034(4) 0.000(3) 0.023(4) 0.002(3)
C21 0.044(4) 0.063(5) 0.042(4) -0.023(3) 0.013(3) -0.006(3)
C39 0.040(4) 0.043(4) 0.065(5) 0.013(3) 0.009(4) 0.004(3)

loop_
_atom_type_symbol
_atom_type_description
_atom_type_scat_dispersion_real
_atom_type_scat_dispersion_imag
_atom_type_scat_source
C C 0.0033 0.0016 'International Tables Vol C Tables 4.2.6.8 and 6.1.1.4'
H H 0.0000 0.0000 'International Tables Vol C Tables 4.2.6.8 and 6.1.1.4'
N N 0.0061 0.0033 'International Tables Vol C Tables 4.2.6.8 and 6.1.1.4'
O O 0.0106 0.0060 'International Tables Vol C Tables 4.2.6.8 and 6.1.1.4'
F F 0.0171 0.0103 'International Tables Vol C Tables 4.2.6.8 and 6.1.1.4'
S S 0.1246 0.1234 'International Tables Vol C Tables 4.2.6.8 and 6.1.1.4'
Cl Cl 0.1484 0.1585 'International Tables Vol C Tables 4.2.6.8 and 6.1.1.4'
U U -9.6767 9.6646 'International Tables Vol C Tables 4.2.6.8 and 6.1.1.4'

loop_
_geom_angle_atom_site_label_1
_geom_angle_atom_site_label_2
_geom_angle_atom_site_label_3
_geom_angle
_geom_angle_site_symmetry_1
_geom_angle_site_symmetry_3
_geom_angle_publ_flag
O1 U1 O2 175.38(15) . . ?
O1 U1 N2 92.14(14) . . ?
O2 U1 N2 92.01(14) . . ?
O1 U1 N1 91.85(14) . . ?
O2 U1 N1 91.43(14) . . ?
N2 U1 N1 70.82(13) . . ?
O1 U1 N4 85.26(14) . . ?
O2 U1 N4 90.81(14) . . ?
N2 U1 N4 173.67(13) . . ?
N1 U1 N4 103.45(13) . . ?
O1 U1 N3 88.50(15) . . ?
O2 U1 N3 88.35(15) . . ?
N2 U1 N3 106.92(13) . . ?
N1 U1 N3 177.72(13) . . ?
N4 U1 N3 78.83(14) . . ?
O1 U1 C18 84.84(15) . . ?
O2 U1 C18 97.92(15) . . ?
N2 U1 C18 28.08(13) . . ?
N1 U1 C18 98.14(14) . . ?
N4 U1 C18 156.48(14) . . ?
N3 U1 C18 79.64(14) . . ?
O1 U1 C1 83.54(15) . . ?
O2 U1 C1 97.93(14) . . ?
N2 U1 C1 97.33(13) . . ?
N1 U1 C1 27.50(13) . . ?
N4 U1 C1 76.66(13) . . ?
N3 U1 C1 154.75(13) . . ?
C18 U1 C1 123.17(13) . . ?
O4 S1 O5 116.0(3) . . ?
O4 S1 O3 114.6(3) . . ?
O5 S1 O3 115.2(3) . . ?
O4 S1 C38 103.4(3) . . ?
O5 S1 C38 102.8(3) . . ?
O3 S1 C38 102.0(3) . . ?
C16 N2 C18 123.8(4) . . ?
C16 N2 U1 136.0(3) . . ?
C18 N2 U1 99.4(3) . . ?
C34 N4 C35 104.9(4) . . ?
C34 N4 U1 124.4(3) . . ?
C35 N4 U1 130.7(3) . . ?
C14 N1 C1 122.6(4) . . ?
C14 N1 U1 135.5(3) . . ?
C1 N1 U1 101.7(3) . . ?
C34 N6 C36 107.7(5) . . ?
C34 N6 C37 126.7(5) . . ?
C36 N6 C37 125.6(5) . . ?
C32 N3 C30 105.2(4) . . ?
C32 N3 U1 126.9(4) . . ?
C30 N3 U1 127.8(3) . . ?
C9 C1 C2 120.8(5) . . ?
C9 C1 N1 120.6(4) . . ?
C2 C1 N1 118.4(4) . . ?
C9 C1 U1 103.8(3) . . ?
C2 C1 U1 108.7(3) . . ?
N1 C1 U1 50.8(2) . . ?
C1 C9 C8 119.1(5) . . ?
C1 C9 C10 122.1(5) . . ?
C8 C9 C10 118.6(5) . . ?
N2 C16 C15 122.1(5) . . ?
N2 C16 C17 120.8(5) . . ?
C15 C16 C17 117.1(5) . . ?
N3 C32 N5 111.2(5) . . ?
C25 C26 C18 118.6(5) . . ?
C25 C26 C27 119.0(5) . . ?
C18 C26 C27 122.3(5) . . ?
C25 C24 C23 119.7(5) . . ?
C32 N5 C31 107.7(4) . . ?
C32 N5 C33 126.6(5) . . ?
C31 N5 C33 125.7(4) . . ?
N1 C14 C15 122.6(5) . . ?
N1 C14 C13 120.6(4) . . ?
C15 C14 C13 116.9(4) . . ?
C24 C25 C26 121.9(5) . . ?
C8 C7 C6 121.0(5) . . ?
N6 C34 N4 111.2(5) . . ?
C7 C8 C9 120.0(5) . . ?
C6 C2 C1 117.9(5) . . ?
C6 C2 C3 118.8(5) . . ?
C1 C2 C3 123.1(5) . . ?
C26 C18 N2 121.5(5) . . ?
C26 C18 C19 119.9(5) . . ?
N2 C18 C19 118.3(4) . . ?
C26 C18 U1 106.8(3) . . ?
N2 C18 U1 52.6(2) . . ?
C19 C18 U1 104.0(3) . . ?
C23 C19 C18 118.1(5) . . ?
C23 C19 C20 121.4(5) . . ?
C18 C19 C20 120.4(5) . . ?
C16 C15 C14 127.3(5) . . ?
C4 C3 C2 114.1(5) . . ?
C4 C3 C5 109.5(4) . . ?
C2 C3 C5 109.1(5) . . ?
C29 C27 C28 109.6(5) . . ?
C29 C27 C26 113.0(5) . . ?
C28 C27 C26 110.0(5) . . ?
C31 C30 N3 109.6(5) . . ?
C19 C20 C21 112.9(5) . . ?
C19 C20 C22 110.6(5) . . ?
C21 C20 C22 110.9(5) . . ?
N5 C31 C30 106.3(5) . . ?
C12 C10 C11 107.7(5) . . ?
C12 C10 C9 114.6(5) . . ?
C11 C10 C9 112.0(5) . . ?
C7 C6 C2 121.0(5) . . ?
C36 C35 N4 110.1(5) . . ?
C19 C23 C24 121.7(6) . . ?
F3 C38 F1 107.2(5) . . ?
F3 C38 F2 106.9(5) . . ?
F1 C38 F2 106.5(5) . . ?
F3 C38 S1 112.5(4) . . ?
F1 C38 S1 112.4(4) . . ?
F2 C38 S1 111.1(4) . . ?
C35 C36 N6 106.1(5) . . ?
Cl2 C39 Cl1 112.1(4) . . ?

loop_
_geom_bond_atom_site_label_1
_geom_bond_atom_site_label_2
_geom_bond_distance
_geom_bond_site_symmetry_2
_geom_bond_publ_flag
Cl2 C39 1.759(6) . ?
U1 O1 1.769(3) . ?
U1 O2 1.774(3) . ?
U1 N2 2.412(4) . ?
U1 N1 2.427(4) . ?
U1 N4 2.484(4) . ?
U1 N3 2.488(4) . ?
U1 C18 2.998(5) . ?
U1 C1 3.067(5) . ?
S1 O4 1.427(4) . ?
S1 O5 1.428(4) . ?
S1 O3 1.445(4) . ?
S1 C38 1.824(7) . ?
Cl1 C39 1.772(7) . ?
N2 C16 1.336(6) . ?
N2 C18 1.430(6) . ?
N4 C34 1.336(6) . ?
N4 C35 1.376(6) . ?
N1 C14 1.327(6) . ?
N1 C1 1.447(6) . ?
F2 C38 1.335(7) . ?
N6 C34 1.332(6) . ?
N6 C36 1.372(7) . ?
N6 C37 1.461(6) . ?
N3 C32 1.330(6) . ?
N3 C30 1.374(7) . ?
F3 C38 1.325(7) . ?
C13 C14 1.510(7) . ?
C1 C9 1.403(7) . ?
C1 C2 1.419(7) . ?
C9 C8 1.406(7) . ?
C9 C10 1.546(7) . ?
C16 C15 1.385(7) . ?
C16 C17 1.515(7) . ?
C32 N5 1.340(6) . ?
F1 C38 1.328(7) . ?
C26 C25 1.391(8) . ?
C26 C18 1.428(7) . ?
C26 C27 1.532(8) . ?
C24 C25 1.371(8) . ?
C24 C23 1.402(8) . ?
N5 C31 1.359(7) . ?
N5 C33 1.467(6) . ?
C14 C15 1.418(7) . ?
C7 C8 1.377(8) . ?
C7 C6 1.384(8) . ?
C2 C6 1.399(7) . ?
C2 C3 1.531(7) . ?
C18 C19 1.436(7) . ?
C19 C23 1.387(8) . ?
C19 C20 1.518(7) . ?
C28 C27 1.530(7) . ?
C3 C4 1.527(8) . ?
C3 C5 1.540(7) . ?
C27 C29 1.528(7) . ?
C30 C31 1.360(7) . ?
C20 C21 1.529(8) . ?
C20 C22 1.529(8) . ?
C10 C12 1.522(7) . ?
C10 C11 1.525(8) . ?
C35 C36 1.350(8) . ?
